data_4511786
loop_
_publ_author_name
'White, Keith F.'
'Abrahams, Brendan F.'
'Maynard-Casely, Helen'
'Robson, Richard'

_publ_section_title
;
 Li+and Ca2+Derivatives of the Isonicotinate-N-oxide Ion Including Single
 Crystal-to-Single Crystal Transformations
;
_journal_issue 9
_journal_name_full 'Crystal Growth &amp; Design'
_journal_page_first 4602
_journal_paper_doi 10.1021/cg500710t
_journal_volume 14
_journal_year 2014
_chemical_formula_sum 'C6 H4 Li N O3'
_chemical_formula_weight 145.04
_chemical_name_systematic
;
 ?
;
_space_group_IT_number 15
_symmetry_cell_setting monoclinic
_symmetry_space_group_name_Hall '-I 2ya'
_symmetry_space_group_name_H-M 'I 1 2/a 1'
_atom_sites_solution_hydrogens geom
_atom_sites_solution_primary direct
_atom_sites_solution_secondary difmap
_audit_creation_method SHELXL-97
_cell_angle_alpha 90.00
_cell_angle_beta 99.987(4)
_cell_angle_gamma 90.00
_cell_formula_units_Z 8
_cell_length_a 13.5472(6)
_cell_length_b 8.7132(5)
_cell_length_c 10.7662(4)
_cell_measurement_reflns_used 1836
_cell_measurement_temperature 130(2)
_cell_measurement_theta_max 76.15
_cell_measurement_theta_min 6.051
_cell_volume 1251.58(10)
_computing_cell_refinement
;
CrysAlisPro, Agilent Technologies,
Version 1.171.36.28 (release 01-02-2013 CrysAlis171 .NET)
(compiled Feb  1 2013,16:14:44)
;
_computing_data_collection
;
CrysAlisPro, Agilent Technologies,
Version 1.171.36.28 (release 01-02-2013 CrysAlis171 .NET)
(compiled Feb  1 2013,16:14:44)
;
_computing_data_reduction
;
CrysAlisPro, Agilent Technologies,
Version 1.171.36.28 (release 01-02-2013 CrysAlis171 .NET)
(compiled Feb  1 2013,16:14:44)
;
_computing_structure_refinement 'SHELXL-97 (Sheldrick, 1997)'
_computing_structure_solution 'SHELXS-97 (Sheldrick, 1997)'
_diffrn_ambient_temperature 130(2)
_diffrn_detector_area_resol_mean 10.2273
_diffrn_measured_fraction_theta_full 1.000
_diffrn_measured_fraction_theta_max 1.000
_diffrn_measurement_device_type 'SuperNova, Dual, Cu at zero, Atlas'
_diffrn_measurement_method '\w scans'
_diffrn_radiation_monochromator mirror
_diffrn_radiation_source 'SuperNova (Cu) X-ray Source'
_diffrn_radiation_type CuK\a
_diffrn_radiation_wavelength 1.54184
_diffrn_reflns_av_R_equivalents 0.0264
_diffrn_reflns_av_sigmaI/netI 0.0235
_diffrn_reflns_limit_h_max 16
_diffrn_reflns_limit_h_min -16
_diffrn_reflns_limit_k_max 10
_diffrn_reflns_limit_k_min -10
_diffrn_reflns_limit_l_max 13
_diffrn_reflns_limit_l_min -8
_diffrn_reflns_number 4804
_diffrn_reflns_theta_full 74.96
_diffrn_reflns_theta_max 74.96
_diffrn_reflns_theta_min 6.07
_exptl_absorpt_coefficient_mu 1.044
_exptl_absorpt_correction_T_max 1.00000
_exptl_absorpt_correction_T_min 0.93675
_exptl_absorpt_correction_type multi-scan
_exptl_absorpt_process_details
;
CrysAlisPro, Agilent Technologies,
Version 1.171.36.28 (release 01-02-2013 CrysAlis171 .NET)
(compiled Feb  1 2013,16:14:44)
Empirical absorption correction using spherical harmonics,
 implemented in SCALE3 ABSPACK scaling algorithm.
;
_exptl_crystal_colour colourless
_exptl_crystal_density_diffrn 1.539
_exptl_crystal_density_method 'not measured'
_exptl_crystal_description needle
_exptl_crystal_F_000 592
_exptl_crystal_size_max 0.138
_exptl_crystal_size_mid 0.038
_exptl_crystal_size_min 0.032
_refine_diff_density_max 0.238
_refine_diff_density_min -0.264
_refine_diff_density_rms 0.046
_refine_ls_extinction_method none
_refine_ls_goodness_of_fit_ref 1.033
_refine_ls_hydrogen_treatment constr
_refine_ls_matrix_type full
_refine_ls_number_parameters 100
_refine_ls_number_reflns 1285
_refine_ls_number_restraints 0
_refine_ls_restrained_S_all 1.033
_refine_ls_R_factor_all 0.0429
_refine_ls_R_factor_gt 0.0353
_refine_ls_shift/su_max 0.000
_refine_ls_shift/su_mean 0.000
_refine_ls_structure_factor_coef Fsqd
_refine_ls_weighting_details 'calc w=1/[\s^2^(Fo^2^)+(0.0523P)^2^+0.6858P] where P=(Fo^2^+2Fc^2^)/3'
_refine_ls_weighting_scheme calc
_refine_ls_wR_factor_gt 0.0919
_refine_ls_wR_factor_ref 0.0964
_reflns_number_gt 1095
_reflns_number_total 1285
_reflns_threshold_expression >2sigma(I)
_cod_data_source_file cg500710t_si_002.cif
_cod_data_source_block Li(inox)
_cod_depositor_comments
;
The following automatic conversions were performed:

'_symmetry_cell_setting' value 'Monoclinic' changed to 'monoclinic'
according to
/home/saulius/struct/COD-crude-data--automatic-downloads/rss-feeds/ACS/lib/dictionaries/cif_core.dic
dictionary named 'cif_core.dic' version 2.4.2 from 2011-04-26.

Automatic conversion script
Id: cif_fix_values 2281 2013-09-26 08:29:07Z andrius 

 Adding full bibliography for 4511785--4511789.cif.
;
_cod_original_sg_symbol_H-M I2/a
_cod_database_code 4511786

loop_
_symmetry_equiv_pos_as_xyz
'x, y, z'
'-x+1/2, y, -z'
'x+1/2, y+1/2, z+1/2'
'-x+1, y+1/2, -z+1/2'
'-x, -y, -z'
'x-1/2, -y, z'
'-x+1/2, -y+1/2, -z+1/2'
'x, -y+1/2, z+1/2'

loop_
_atom_site_label
_atom_site_type_symbol
_atom_site_fract_x
_atom_site_fract_y
_atom_site_fract_z
_atom_site_U_iso_or_equiv
_atom_site_adp_type
_atom_site_occupancy
_atom_site_symmetry_multiplicity
_atom_site_calc_flag
_atom_site_refinement_flags
O2 O 0.33658(7) 0.24200(12) 0.69524(9) 0.0211(2) Uani 1 1 d .
O3 O 0.38241(7) 0.23848(12) 0.50595(9) 0.0247(3) Uani 1 1 d .
O1 O 0.78663(7) 0.04017(12) 0.84387(10) 0.0261(3) Uani 1 1 d .
N1 N 0.69498(8) 0.08108(13) 0.79178(11) 0.0209(3) Uani 1 1 d .
C5 C 0.66835(10) 0.08062(17) 0.66505(13) 0.0233(3) Uani 1 1 d .
H5 H 0.7155 0.0497 0.6141 0.028 Uiso 1 1 calc R
C2 C 0.50327(9) 0.16897(15) 0.68235(12) 0.0185(3) Uani 1 1 d .
C1 C 0.39895(9) 0.22053(15) 0.62262(12) 0.0177(3) Uani 1 1 d .
C3 C 0.53267(10) 0.16516(18) 0.81262(13) 0.0241(3) Uani 1 1 d .
H3 H 0.4863 0.1931 0.8655 0.029 Uiso 1 1 calc R
C6 C 0.62839(11) 0.12124(18) 0.86580(13) 0.0252(3) Uani 1 1 d .
H6 H 0.6476 0.1192 0.9549 0.030 Uiso 1 1 calc R
C4 C 0.57316(10) 0.12471(17) 0.60888(12) 0.0217(3) Uani 1 1 d .
H4 H 0.5554 0.1248 0.5196 0.026 Uiso 1 1 calc R
Li1 Li 0.20015(17) 0.3185(3) 0.6411(2) 0.0225(5) Uani 1 1 d .

loop_
_atom_site_aniso_label
_atom_site_aniso_U_11
_atom_site_aniso_U_22
_atom_site_aniso_U_33
_atom_site_aniso_U_23
_atom_site_aniso_U_13
_atom_site_aniso_U_12
O2 0.0139(4) 0.0317(5) 0.0173(5) 0.0013(4) 0.0014(3) 0.0009(4)
O3 0.0178(5) 0.0397(6) 0.0156(5) 0.0030(4) 0.0005(4) 0.0043(4)
O1 0.0142(5) 0.0305(6) 0.0302(5) -0.0013(4) -0.0055(4) 0.0036(4)
N1 0.0145(5) 0.0230(6) 0.0233(6) -0.0006(4) -0.0021(4) 0.0009(4)
C5 0.0188(6) 0.0299(7) 0.0209(7) -0.0025(5) 0.0026(5) 0.0027(5)
C2 0.0151(6) 0.0211(6) 0.0181(6) 0.0001(5) 0.0001(5) -0.0003(5)
C1 0.0152(6) 0.0211(6) 0.0159(6) 0.0003(5) 0.0004(5) -0.0003(5)
C3 0.0167(6) 0.0363(8) 0.0186(7) -0.0006(5) 0.0015(5) 0.0026(5)
C6 0.0213(7) 0.0353(8) 0.0177(6) -0.0004(5) -0.0002(5) 0.0027(6)
C4 0.0191(6) 0.0279(7) 0.0171(6) -0.0001(5) 0.0003(5) 0.0008(5)
Li1 0.0173(10) 0.0315(12) 0.0175(11) 0.0005(9) -0.0007(8) -0.0016(9)

loop_
_atom_type_symbol
_atom_type_description
_atom_type_scat_dispersion_real
_atom_type_scat_dispersion_imag
_atom_type_scat_source
C C 0.0181 0.0091 'International Tables Vol C Tables 4.2.6.8 and 6.1.1.4'
H H 0.0000 0.0000 'International Tables Vol C Tables 4.2.6.8 and 6.1.1.4'
Li Li 0.0008 0.0003 'International Tables Vol C Tables 4.2.6.8 and 6.1.1.4'
N N 0.0311 0.0180 'International Tables Vol C Tables 4.2.6.8 and 6.1.1.4'
O O 0.0492 0.0322 'International Tables Vol C Tables 4.2.6.8 and 6.1.1.4'

loop_
_geom_angle_atom_site_label_1
_geom_angle_atom_site_label_2
_geom_angle_atom_site_label_3
_geom_angle
_geom_angle_site_symmetry_1
_geom_angle_site_symmetry_3
C1 O2 Li1 124.48(10) . .
C1 O2 Li1 144.08(11) . 7_556
Li1 O2 Li1 89.17(10) . 7_556
C1 O3 Li1 149.32(11) . 2_556
N1 O1 Li1 111.71(11) . 4_546
O1 N1 C6 119.68(11) . .
O1 N1 C5 119.72(11) . .
C6 N1 C5 120.60(12) . .
N1 C5 C4 120.51(12) . .
C4 C2 C3 117.61(12) . .
C4 C2 C1 121.20(11) . .
C3 C2 C1 121.19(12) . .
O3 C1 O2 125.70(12) . .
O3 C1 C2 117.13(11) . .
O2 C1 C2 117.18(11) . .
C6 C3 C2 120.67(13) . .
N1 C6 C3 120.27(13) . .
C5 C4 C2 120.32(12) . .
O3 Li1 O1 117.72(13) 2_556 4_556
O3 Li1 O2 120.72(13) 2_556 .
O1 Li1 O2 104.20(11) 4_556 .
O3 Li1 O2 116.05(12) 2_556 7_556
O1 Li1 O2 102.95(11) 4_556 7_556
O2 Li1 O2 90.83(10) . 7_556
O3 Li1 Li1 132.56(17) 2_556 7_556
O1 Li1 Li1 109.53(14) 4_556 7_556
O2 Li1 Li1 45.81(7) . 7_556
O2 Li1 Li1 45.01(7) 7_556 7_556
O3 Li1 Li1 62.75(8) 2_556 2_556
O1 Li1 Li1 91.61(7) 4_556 2_556
O2 Li1 Li1 76.93(9) . 2_556
O2 Li1 Li1 162.99(9) 7_556 2_556
Li1 Li1 Li1 121.72(13) 7_556 2_556

loop_
_geom_bond_atom_site_label_1
_geom_bond_atom_site_label_2
_geom_bond_distance
_geom_bond_site_symmetry_2
O2 C1 1.2606(16) .
O2 Li1 1.956(2) .
O2 Li1 1.983(2) 7_556
O3 C1 1.2469(16) .
O3 Li1 1.905(2) 2_556
O1 N1 1.3197(14) .
O1 Li1 1.944(3) 4_546
N1 C6 1.3494(18) .
N1 C5 1.3494(18) .
C5 C4 1.3805(19) .
C2 C4 1.3895(18) .
C2 C3 1.3903(18) .
C2 C1 1.5158(17) .
C3 C6 1.3778(19) .
Li1 O3 1.905(2) 2_556
Li1 O1 1.944(3) 4_556
Li1 O2 1.983(2) 7_556
Li1 Li1 2.766(5) 7_556
Li1 Li1 3.533(4) 2_556
